data_4061512
_journal_name_full Organometallics
_journal_paper_doi 10.1021/om0502537
_journal_year 2005
_chemical_formula_moiety 'C45 H64 Cl N4 O9 P4 Rh'
_chemical_formula_sum 'C45 H64 Cl N4 O9 P4 Rh'
_chemical_formula_weight 1067.24
_space_group_IT_number 14
_symmetry_cell_setting monoclinic
_symmetry_space_group_name_Hall '-P 2ybc'
_symmetry_space_group_name_H-M 'P 1 21/c 1'
_cell_angle_alpha 90.00
_cell_angle_beta 96.607(2)
_cell_angle_gamma 90.00
_cell_formula_units_Z 4
_cell_length_a 13.774(2)
_cell_length_b 11.105(1)
_cell_length_c 32.790(4)
_cell_measurement_temperature 100(2)
_cell_volume 4982.3(9)
_diffrn_ambient_temperature 100(2)
_exptl_crystal_density_diffrn 1.423
_cod_depositor_comments
;
The following automatic conversions were performed:
'_symmetry_cell_setting' value 'Monoclinic' changed to 'monoclinic'
according to '/home/saulius/struct/CIF-dictionaries/cif_core.dic'
dictionary named 'cif_core.dic' version 2.4.1 from 2010-06-29.

Automatic conversion script
Id: cif_fix_enum 1527 2010-12-29 10:47:43Z saulius 
;
_cod_original_sg_symbol_H-M 'P 21/c'
_cod_database_code 4061512

loop_
_symmetry_equiv_pos_as_xyz
'x, y, z'
'-x, y+1/2, -z+1/2'
'-x, -y, -z'
'x, -y-1/2, z-1/2'

loop_
_atom_site_label
_atom_site_type_symbol
_atom_site_fract_x
_atom_site_fract_y
_atom_site_fract_z
_atom_site_U_iso_or_equiv
_atom_site_adp_type
_atom_site_occupancy
_atom_site_symmetry_multiplicity
_atom_site_calc_flag
_atom_site_refinement_flags
_atom_site_disorder_assembly
_atom_site_disorder_group
Rh Rh 0.717446(12) 0.478178(15) 0.220799(5) 0.01308(5) Uani 1 1 d . . .
Cl Cl 0.75517(4) 0.27056(5) 0.225018(16) 0.01926(11) Uani 1 1 d . . .
P1 P 0.68323(4) 0.45810(5) 0.151485(16) 0.01308(11) Uani 1 1 d . . .
P2 P 0.70483(4) 0.26654(5) 0.110994(17) 0.01493(11) Uani 1 1 d . . .
P3 P 0.76159(4) 0.48916(5) 0.290077(16) 0.01404(11) Uani 1 1 d . . .
P4 P 0.82532(4) 0.31695(5) 0.336694(17) 0.01624(12) Uani 1 1 d . . .
O1 O 0.64614(11) 0.58675(13) 0.13202(4) 0.0180(3) Uani 1 1 d . . .
O2 O 0.69203(13) 0.81139(14) 0.12410(5) 0.0267(4) Uani 1 1 d . . .
O3 O 0.67811(11) 0.28393(14) 0.06027(5) 0.0194(3) Uani 1 1 d . . .
O4 O 0.84494(12) 0.15969(15) 0.05297(5) 0.0246(4) Uani 1 1 d . . .
O5 O 0.74495(11) 0.62620(13) 0.30466(5) 0.0177(3) Uani 1 1 d . . .
O6 O 0.77759(12) 0.85198(14) 0.29533(5) 0.0243(4) Uani 1 1 d . . .
O7 O 0.84964(12) 0.35849(14) 0.38581(5) 0.0230(4) Uani 1 1 d . . .
O8 O 0.73899(13) 0.19678(16) 0.41914(5) 0.0286(4) Uani 1 1 d . . .
O9 O 0.67602(15) 0.74047(15) 0.21554(5) 0.0330(4) Uani 1 1 d . . .
N1 N 0.76687(13) 0.39821(16) 0.12410(5) 0.0150(4) Uani 1 1 d . . .
N2 N 0.61265(12) 0.34696(15) 0.12957(5) 0.0139(3) Uani 1 1 d . . .
N3 N 0.86995(13) 0.43807(16) 0.31193(5) 0.0162(4) Uani 1 1 d . . .
N4 N 0.71686(13) 0.38971(16) 0.32179(5) 0.0159(4) Uani 1 1 d . . .
C1 C 0.87320(16) 0.4232(2) 0.12526(7) 0.0203(5) Uani 1 1 d . . .
C2 C 0.89773(18) 0.5375(3) 0.15016(8) 0.0311(6) Uani 1 1 d . . .
H2A H 0.8588 0.6046 0.1377 0.047 Uiso 1 1 calc R . .
H2B H 0.9674 0.5558 0.1504 0.047 Uiso 1 1 calc R . .
H2C H 0.8828 0.5253 0.1784 0.047 Uiso 1 1 calc R . .
C3 C 0.93043(17) 0.3158(3) 0.14445(8) 0.0290(6) Uani 1 1 d . . .
H3A H 0.9143 0.3036 0.1725 0.044 Uiso 1 1 calc R . .
H3B H 1.0006 0.3314 0.1451 0.044 Uiso 1 1 calc R . .
H3C H 0.9132 0.2435 0.1281 0.044 Uiso 1 1 calc R . .
C4 C 0.89515(18) 0.4440(2) 0.08126(7) 0.0245(5) Uani 1 1 d . . .
H4A H 0.8780 0.3718 0.0649 0.037 Uiso 1 1 calc R . .
H4B H 0.9649 0.4613 0.0812 0.037 Uiso 1 1 calc R . .
H4C H 0.8567 0.5125 0.0695 0.037 Uiso 1 1 calc R . .
C5 C 0.51444(16) 0.3064(2) 0.13838(7) 0.0174(4) Uani 1 1 d . . .
C6 C 0.46102(17) 0.4149(2) 0.15344(9) 0.0286(6) Uani 1 1 d . . .
H6A H 0.4957 0.4435 0.1794 0.043 Uiso 1 1 calc R . .
H6B H 0.3943 0.3916 0.1577 0.043 Uiso 1 1 calc R . .
H6C H 0.4587 0.4793 0.1329 0.043 Uiso 1 1 calc R . .
C7 C 0.46037(18) 0.2597(2) 0.09829(7) 0.0284(6) Uani 1 1 d . . .
H7A H 0.4575 0.3232 0.0774 0.043 Uiso 1 1 calc R . .
H7B H 0.3939 0.2361 0.1028 0.043 Uiso 1 1 calc R . .
H7C H 0.4950 0.1897 0.0889 0.043 Uiso 1 1 calc R . .
C8 C 0.52087(17) 0.2077(2) 0.17081(7) 0.0234(5) Uani 1 1 d . . .
H8A H 0.5548 0.1377 0.1610 0.035 Uiso 1 1 calc R . .
H8B H 0.4548 0.1842 0.1760 0.035 Uiso 1 1 calc R . .
H8C H 0.5571 0.2376 0.1963 0.035 Uiso 1 1 calc R . .
C9 C 0.64671(16) 0.6278(2) 0.09191(7) 0.0180(4) Uani 1 1 d . . .
C10 C 0.62070(18) 0.5585(2) 0.05769(7) 0.0239(5) Uani 1 1 d . . .
H10 H 0.6001 0.4776 0.0605 0.029 Uiso 1 1 calc R . .
C11 C 0.62484(19) 0.6080(2) 0.01876(7) 0.0284(6) Uani 1 1 d . . .
H11 H 0.6078 0.5603 -0.0050 0.034 Uiso 1 1 calc R . .
C12 C 0.65354(19) 0.7256(2) 0.01478(7) 0.0281(5) Uani 1 1 d . . .
H12 H 0.6582 0.7579 -0.0118 0.034 Uiso 1 1 calc R . .
C13 C 0.67577(18) 0.7976(2) 0.04929(7) 0.0265(5) Uani 1 1 d . . .
H13 H 0.6932 0.8796 0.0463 0.032 Uiso 1 1 calc R . .
C14 C 0.67251(16) 0.7494(2) 0.08817(7) 0.0198(5) Uani 1 1 d . . .
C15 C 0.7015(2) 0.9390(2) 0.12107(8) 0.0308(6) Uani 1 1 d . . .
H15A H 0.7604 0.9583 0.1082 0.046 Uiso 1 1 calc R . .
H15B H 0.7065 0.9746 0.1486 0.046 Uiso 1 1 calc R . .
H15C H 0.6440 0.9718 0.1043 0.046 Uiso 1 1 calc R . .
C16 C 0.67821(17) 0.1896(2) 0.03264(6) 0.0189(5) Uani 1 1 d . . .
C17 C 0.59287(17) 0.1635(2) 0.00779(7) 0.0217(5) Uani 1 1 d . . .
H17 H 0.5340 0.2032 0.0123 0.026 Uiso 1 1 calc R . .
C18 C 0.59212(19) 0.0800(2) -0.02373(7) 0.0271(5) Uani 1 1 d . . .
H18 H 0.5330 0.0618 -0.0405 0.032 Uiso 1 1 calc R . .
C19 C 0.6776(2) 0.0240(2) -0.03045(7) 0.0280(6) Uani 1 1 d . . .
H19 H 0.6777 -0.0316 -0.0524 0.034 Uiso 1 1 calc R . .
C20 C 0.76373(19) 0.0476(2) -0.00560(7) 0.0238(5) Uani 1 1 d . . .
H20 H 0.8223 0.0077 -0.0105 0.029 Uiso 1 1 calc R . .
C21 C 0.76461(17) 0.1298(2) 0.02653(7) 0.0191(5) Uani 1 1 d . . .
C22 C 0.93568(18) 0.1057(2) 0.04615(8) 0.0310(6) Uani 1 1 d . . .
H22A H 0.9306 0.0180 0.0485 0.047 Uiso 1 1 calc R . .
H22B H 0.9875 0.1354 0.0666 0.047 Uiso 1 1 calc R . .
H22C H 0.9512 0.1265 0.0186 0.047 Uiso 1 1 calc R . .
C23 C 0.96934(16) 0.4574(2) 0.29909(7) 0.0194(5) Uani 1 1 d . . .
C24 C 1.0431(2) 0.4596(3) 0.33734(9) 0.0412(7) Uani 1 1 d . . .
H24A H 1.0229 0.5192 0.3567 0.062 Uiso 1 1 calc R . .
H24B H 1.1076 0.4813 0.3297 0.062 Uiso 1 1 calc R . .
H24C H 1.0464 0.3799 0.3502 0.062 Uiso 1 1 calc R . .
C25 C 0.9950(2) 0.3570(3) 0.27053(9) 0.0361(6) Uani 1 1 d . . .
H25A H 0.9954 0.2797 0.2849 0.054 Uiso 1 1 calc R . .
H25B H 1.0599 0.3722 0.2620 0.054 Uiso 1 1 calc R . .
H25C H 0.9464 0.3547 0.2463 0.054 Uiso 1 1 calc R . .
C26 C 0.96996(19) 0.5790(2) 0.27740(8) 0.0303(6) Uani 1 1 d . . .
H26A H 0.9238 0.5771 0.2523 0.045 Uiso 1 1 calc R . .
H26B H 1.0358 0.5957 0.2703 0.045 Uiso 1 1 calc R . .
H26C H 0.9507 0.6423 0.2957 0.045 Uiso 1 1 calc R . .
C27 C 0.61427(16) 0.3493(2) 0.32368(7) 0.0189(5) Uani 1 1 d . . .
C28 C 0.54712(16) 0.4064(2) 0.28867(7) 0.0219(5) Uani 1 1 d . . .
H28A H 0.5534 0.4943 0.2902 0.033 Uiso 1 1 calc R . .
H28B H 0.4793 0.3835 0.2910 0.033 Uiso 1 1 calc R . .
H28C H 0.5656 0.3782 0.2623 0.033 Uiso 1 1 calc R . .
C29 C 0.58343(18) 0.3889(2) 0.36508(7) 0.0246(5) Uani 1 1 d . . .
H29A H 0.6277 0.3534 0.3874 0.037 Uiso 1 1 calc R . .
H29B H 0.5165 0.3617 0.3672 0.037 Uiso 1 1 calc R . .
H29C H 0.5863 0.4769 0.3671 0.037 Uiso 1 1 calc R . .
C30 C 0.60812(18) 0.2126(2) 0.31978(8) 0.0252(5) Uani 1 1 d . . .
H30A H 0.6259 0.1882 0.2929 0.038 Uiso 1 1 calc R . .
H30B H 0.5413 0.1862 0.3225 0.038 Uiso 1 1 calc R . .
H30C H 0.6533 0.1755 0.3415 0.038 Uiso 1 1 calc R . .
C31 C 0.77672(15) 0.6892(2) 0.34050(7) 0.0167(4) Uani 1 1 d . . .
C32 C 0.78975(16) 0.6386(2) 0.37903(7) 0.0200(5) Uani 1 1 d . . .
H32 H 0.7806 0.5545 0.3824 0.024 Uiso 1 1 calc R . .
C33 C 0.81660(17) 0.7119(2) 0.41311(7) 0.0237(5) Uani 1 1 d . . .
H33 H 0.8265 0.6776 0.4398 0.028 Uiso 1 1 calc R . .
C34 C 0.82873(16) 0.8338(2) 0.40801(8) 0.0250(5) Uani 1 1 d . . .
H34 H 0.8462 0.8833 0.4313 0.030 Uiso 1 1 calc R . .
C35 C 0.81568(16) 0.8851(2) 0.36919(8) 0.0241(5) Uani 1 1 d . . .
H35 H 0.8238 0.9694 0.3660 0.029 Uiso 1 1 calc R . .
C36 C 0.79074(16) 0.8130(2) 0.33485(7) 0.0194(5) Uani 1 1 d . . .
C37 C 0.7900(2) 0.9778(2) 0.28815(9) 0.0348(6) Uani 1 1 d . . .
H37A H 0.7465 1.0241 0.3039 0.052 Uiso 1 1 calc R . .
H37B H 0.7740 0.9950 0.2588 0.052 Uiso 1 1 calc R . .
H37C H 0.8580 1.0007 0.2968 0.052 Uiso 1 1 calc R . .
C38 C 0.89301(18) 0.2811(2) 0.41578(7) 0.0224(5) Uani 1 1 d . . .
C39 C 0.99144(18) 0.2904(2) 0.42878(7) 0.0238(5) Uani 1 1 d . . .
H39 H 1.0307 0.3432 0.4148 0.029 Uiso 1 1 calc R . .
C40 C 1.0342(2) 0.2238(2) 0.46191(7) 0.0287(6) Uani 1 1 d . . .
H40 H 1.1023 0.2298 0.4705 0.034 Uiso 1 1 calc R . .
C41 C 0.9757(2) 0.1485(2) 0.48215(7) 0.0284(6) Uani 1 1 d . . .
H41 H 1.0035 0.1046 0.5055 0.034 Uiso 1 1 calc R . .
C42 C 0.8775(2) 0.1362(2) 0.46899(7) 0.0263(5) Uani 1 1 d . . .
H42 H 0.8386 0.0829 0.4829 0.032 Uiso 1 1 calc R . .
C43 C 0.83490(18) 0.2021(2) 0.43517(7) 0.0235(5) Uani 1 1 d . . .
C44 C 0.6763(2) 0.1197(2) 0.43888(9) 0.0338(6) Uani 1 1 d . . .
H44A H 0.6967 0.0359 0.4361 0.051 Uiso 1 1 calc R . .
H44B H 0.6089 0.1296 0.4261 0.051 Uiso 1 1 calc R . .
H44C H 0.6802 0.1407 0.4681 0.051 Uiso 1 1 calc R . .
C45 C 0.69131(17) 0.6392(2) 0.21769(7) 0.0205(5) Uani 1 1 d . . .

loop_
_atom_site_aniso_label
_atom_site_aniso_U_11
_atom_site_aniso_U_22
_atom_site_aniso_U_33
_atom_site_aniso_U_23
_atom_site_aniso_U_13
_atom_site_aniso_U_12
Rh 0.01555(9) 0.01214(8) 0.01132(8) 0.00026(6) 0.00059(6) -0.00013(6)
Cl 0.0260(3) 0.0139(2) 0.0176(3) 0.00071(19) 0.0013(2) 0.0015(2)
P1 0.0150(3) 0.0116(3) 0.0124(3) 0.00089(19) 0.0008(2) -0.0006(2)
P2 0.0166(3) 0.0138(3) 0.0145(3) 0.0000(2) 0.0024(2) 0.0004(2)
P3 0.0169(3) 0.0126(3) 0.0125(3) -0.0004(2) 0.0014(2) -0.0009(2)
P4 0.0211(3) 0.0143(3) 0.0135(3) 0.0003(2) 0.0025(2) 0.0015(2)
O1 0.0263(8) 0.0141(7) 0.0137(7) 0.0020(6) 0.0023(6) 0.0013(6)
O2 0.0420(10) 0.0160(8) 0.0205(9) 0.0021(7) -0.0038(7) -0.0069(7)
O3 0.0254(8) 0.0182(8) 0.0140(7) -0.0027(6) 0.0005(6) 0.0014(6)
O4 0.0201(8) 0.0278(9) 0.0259(9) -0.0042(7) 0.0035(7) 0.0011(7)
O5 0.0224(8) 0.0130(7) 0.0169(8) -0.0024(6) -0.0014(6) 0.0003(6)
O6 0.0315(9) 0.0140(8) 0.0278(9) 0.0023(7) 0.0046(7) 0.0000(7)
O7 0.0372(10) 0.0191(8) 0.0117(8) 0.0008(6) -0.0012(7) 0.0062(7)
O8 0.0306(9) 0.0304(10) 0.0251(9) 0.0053(7) 0.0039(7) -0.0021(8)
O9 0.0529(12) 0.0186(9) 0.0253(9) -0.0009(7) -0.0046(8) 0.0096(8)
N1 0.0138(9) 0.0161(9) 0.0150(9) -0.0002(7) 0.0018(7) -0.0020(7)
N2 0.0134(8) 0.0123(8) 0.0160(9) -0.0010(7) 0.0020(7) -0.0019(7)
N3 0.0160(9) 0.0172(9) 0.0148(9) 0.0029(7) -0.0003(7) -0.0002(7)
N4 0.0193(9) 0.0140(9) 0.0146(9) 0.0022(7) 0.0029(7) -0.0010(7)
C1 0.0162(11) 0.0286(12) 0.0165(11) 0.0012(9) 0.0030(8) -0.0040(9)
C2 0.0221(12) 0.0433(16) 0.0286(13) -0.0114(12) 0.0059(10) -0.0150(11)
C3 0.0164(11) 0.0437(16) 0.0270(13) 0.0105(11) 0.0028(10) 0.0034(11)
C4 0.0256(12) 0.0267(12) 0.0226(12) 0.0021(10) 0.0086(10) -0.0051(10)
C5 0.0154(10) 0.0191(11) 0.0176(11) -0.0019(9) 0.0016(8) -0.0036(8)
C6 0.0186(12) 0.0239(13) 0.0444(16) -0.0038(11) 0.0077(11) 0.0005(10)
C7 0.0213(12) 0.0395(15) 0.0235(12) -0.0029(11) -0.0009(10) -0.0122(11)
C8 0.0226(12) 0.0236(12) 0.0245(12) 0.0046(10) 0.0048(9) -0.0058(9)
C9 0.0193(11) 0.0185(11) 0.0156(11) 0.0054(8) -0.0001(8) 0.0034(9)
C10 0.0354(14) 0.0172(11) 0.0184(11) 0.0020(9) -0.0001(10) 0.0059(10)
C11 0.0401(15) 0.0294(13) 0.0144(11) 0.0000(10) -0.0020(10) 0.0096(11)
C12 0.0315(13) 0.0342(14) 0.0184(12) 0.0109(10) 0.0019(10) 0.0053(11)
C13 0.0287(13) 0.0255(13) 0.0244(13) 0.0095(10) -0.0013(10) -0.0043(10)
C14 0.0200(11) 0.0206(11) 0.0182(11) 0.0035(9) -0.0009(9) 0.0012(9)
C15 0.0365(15) 0.0204(12) 0.0332(14) 0.0046(11) -0.0056(11) -0.0074(11)
C16 0.0277(12) 0.0172(11) 0.0119(10) 0.0008(8) 0.0030(9) -0.0038(9)
C17 0.0248(12) 0.0242(12) 0.0163(11) 0.0001(9) 0.0027(9) -0.0017(10)
C18 0.0374(14) 0.0266(13) 0.0165(11) -0.0006(10) 0.0004(10) -0.0097(11)
C19 0.0476(16) 0.0227(12) 0.0149(11) -0.0029(9) 0.0090(11) -0.0060(11)
C20 0.0336(13) 0.0202(12) 0.0198(12) 0.0008(9) 0.0125(10) -0.0004(10)
C21 0.0248(12) 0.0178(11) 0.0155(11) 0.0028(9) 0.0060(9) -0.0042(9)
C22 0.0250(13) 0.0321(14) 0.0370(15) 0.0065(12) 0.0083(11) 0.0062(11)
C23 0.0145(10) 0.0246(12) 0.0189(11) 0.0012(9) 0.0011(8) -0.0028(9)
C24 0.0256(14) 0.066(2) 0.0304(15) 0.0088(14) -0.0041(11) -0.0094(14)
C25 0.0292(14) 0.0347(15) 0.0469(17) -0.0076(13) 0.0153(12) -0.0030(12)
C26 0.0270(13) 0.0337(14) 0.0306(14) 0.0068(11) 0.0053(11) -0.0062(11)
C27 0.0211(11) 0.0169(11) 0.0196(11) -0.0015(9) 0.0062(9) -0.0028(9)
C28 0.0171(11) 0.0247(12) 0.0240(12) -0.0015(10) 0.0035(9) -0.0019(9)
C29 0.0281(13) 0.0267(13) 0.0206(12) 0.0010(10) 0.0088(10) 0.0018(10)
C30 0.0242(12) 0.0180(11) 0.0345(14) -0.0006(10) 0.0084(10) -0.0037(9)
C31 0.0152(10) 0.0175(11) 0.0173(11) -0.0056(8) 0.0013(8) 0.0009(8)
C32 0.0195(11) 0.0196(11) 0.0207(11) -0.0036(9) 0.0018(9) 0.0015(9)
C33 0.0199(12) 0.0313(13) 0.0198(12) -0.0069(10) 0.0011(9) 0.0027(10)
C34 0.0152(11) 0.0316(13) 0.0283(13) -0.0170(11) 0.0024(9) -0.0001(10)
C35 0.0160(11) 0.0183(11) 0.0383(14) -0.0115(10) 0.0051(10) -0.0013(9)
C36 0.0132(10) 0.0177(11) 0.0277(12) -0.0033(9) 0.0041(9) 0.0019(8)
C37 0.0436(16) 0.0170(12) 0.0458(17) 0.0038(11) 0.0143(13) 0.0023(11)
C38 0.0375(14) 0.0167(11) 0.0124(10) -0.0005(8) 0.0009(9) 0.0050(10)
C39 0.0324(13) 0.0191(11) 0.0196(12) -0.0023(9) 0.0015(10) 0.0004(10)
C40 0.0366(14) 0.0261(13) 0.0219(12) -0.0041(10) -0.0034(10) 0.0074(11)
C41 0.0449(16) 0.0209(12) 0.0182(12) -0.0020(9) -0.0022(11) 0.0085(11)
C42 0.0479(16) 0.0157(11) 0.0163(11) 0.0004(9) 0.0078(11) 0.0039(11)
C43 0.0335(13) 0.0198(11) 0.0177(11) -0.0048(9) 0.0050(10) 0.0034(10)
C44 0.0405(16) 0.0284(14) 0.0352(15) -0.0015(11) 0.0158(12) -0.0049(12)
C45 0.0253(12) 0.0216(12) 0.0133(11) -0.0007(9) -0.0030(9) 0.0005(9)

loop_
_geom_bond_atom_site_label_1
_geom_bond_atom_site_label_2
_geom_bond_distance
_geom_bond_site_symmetry_2
_geom_bond_publ_flag
Rh C45 1.824(2) . ?
Rh P1 2.2784(6) . ?
Rh P3 2.2863(6) . ?
Rh Cl 2.3640(6) . ?
P1 O1 1.6231(15) . ?
P1 N1 1.6775(18) . ?
P1 N2 1.6805(18) . ?
P1 P2 2.5432(8) . ?
P2 O3 1.6729(16) . ?
P2 N2 1.7201(18) . ?
P2 N1 1.7229(18) . ?
P3 O5 1.6194(15) . ?
P3 N3 1.6783(19) . ?
P3 N4 1.6816(18) . ?
P3 P4 2.5408(8) . ?
P4 O7 1.6716(16) . ?
P4 N4 1.7192(19) . ?
P4 N3 1.7209(19) . ?
O1 C9 1.393(3) . ?
O2 C14 1.364(3) . ?
O2 C15 1.428(3) . ?
O3 C16 1.385(3) . ?
O4 C21 1.366(3) . ?
O4 C22 1.427(3) . ?
O5 C31 1.394(3) . ?
O6 C36 1.358(3) . ?
O6 C37 1.431(3) . ?
O7 C38 1.388(3) . ?
O8 C43 1.366(3) . ?
O8 C44 1.423(3) . ?
O9 C45 1.145(3) . ?
N1 C1 1.487(3) . ?
N2 C5 1.485(3) . ?
N3 C23 1.493(3) . ?
N4 C27 1.491(3) . ?
C1 C3 1.525(3) . ?
C1 C4 1.525(3) . ?
C1 C2 1.525(3) . ?
C5 C8 1.523(3) . ?
C5 C6 1.523(3) . ?
C5 C7 1.525(3) . ?
C9 C10 1.374(3) . ?
C9 C14 1.405(3) . ?
C10 C11 1.397(3) . ?
C11 C12 1.375(4) . ?
C12 C13 1.391(4) . ?
C13 C14 1.388(3) . ?
C16 C17 1.382(3) . ?
C16 C21 1.397(3) . ?
C17 C18 1.387(3) . ?
C18 C19 1.371(4) . ?
C19 C20 1.385(4) . ?
C20 C21 1.393(3) . ?
C23 C24 1.521(3) . ?
C23 C25 1.523(3) . ?
C23 C26 1.527(3) . ?
C27 C30 1.525(3) . ?
C27 C28 1.527(3) . ?
C27 C29 1.533(3) . ?
C31 C32 1.375(3) . ?
C31 C36 1.404(3) . ?
C32 C33 1.398(3) . ?
C33 C34 1.376(4) . ?
C34 C35 1.387(4) . ?
C35 C36 1.392(3) . ?
C38 C39 1.378(3) . ?
C38 C43 1.390(3) . ?
C39 C40 1.388(3) . ?
C40 C41 1.383(4) . ?
C41 C42 1.378(4) . ?
C42 C43 1.400(3) . ?
